data_4511054
loop_
_publ_author_name
'Katagiri, Kosuke'
'Kato, Takako'
'Masu, Hyuma'
'Tominaga, Masahide'
'Azumaya, Isao'

_publ_section_title
;
 Pseudopolymorph and Infinite Hydrogen Bonding Network of Cyclic Oligomers
 ofm-Aminobenzenesulfonic Acid
;
_journal_issue 3
_journal_name_full 'Crystal Growth &amp; Design'
_journal_page_first 1519
_journal_paper_doi 10.1021/cg801073k
_journal_volume 9
_journal_year 2009
_chemical_formula_sum 'C18 H15 N3 O11 S3'
_chemical_formula_weight 545.51
_chemical_name_systematic
;
 ?
;
_space_group_IT_number 2
_symmetry_cell_setting triclinic
_symmetry_space_group_name_Hall '-P 1'
_symmetry_space_group_name_H-M 'P -1'
_atom_sites_solution_hydrogens geom
_atom_sites_solution_primary direct
_atom_sites_solution_secondary difmap
_audit_creation_method SHELXL-97
_cell_angle_alpha 109.453(6)
_cell_angle_beta 97.697(7)
_cell_angle_gamma 102.720(7)
_cell_formula_units_Z 2
_cell_length_a 8.434(5)
_cell_length_b 12.342(6)
_cell_length_c 12.702(7)
_cell_measurement_reflns_used 802
_cell_measurement_temperature 150
_cell_measurement_theta_max 22.97
_cell_measurement_theta_min 2.96
_cell_volume 1184.8(11)
_computing_cell_refinement 'Bruker SMART'
_computing_data_collection 'Bruker SMART'
_computing_data_reduction 'Bruker SAINT'
_computing_molecular_graphics 'Bruker SHELXTL'
_computing_publication_material 'Bruker SHELXTL'
_computing_structure_refinement 'SHELXL-97 (Sheldrick, 1997)'
_computing_structure_solution 'SHELXS-97 (Sheldrick, 1990)'
_diffrn_ambient_temperature 150
_diffrn_measured_fraction_theta_full 0.961
_diffrn_measured_fraction_theta_max 0.961
_diffrn_measurement_device_type 'CCD area detector'
_diffrn_measurement_method 'phi and omega scans'
_diffrn_radiation_monochromator graphite
_diffrn_radiation_source 'fine-focus sealed tube'
_diffrn_radiation_type MoK\a
_diffrn_radiation_wavelength 0.71073
_diffrn_reflns_av_R_equivalents 0.0706
_diffrn_reflns_av_sigmaI/netI 0.1590
_diffrn_reflns_limit_h_max 7
_diffrn_reflns_limit_h_min -9
_diffrn_reflns_limit_k_max 13
_diffrn_reflns_limit_k_min -13
_diffrn_reflns_limit_l_max 14
_diffrn_reflns_limit_l_min -11
_diffrn_reflns_number 4717
_diffrn_reflns_theta_full 23.82
_diffrn_reflns_theta_max 23.82
_diffrn_reflns_theta_min 1.75
_exptl_absorpt_coefficient_mu 0.376
_exptl_absorpt_correction_T_max 0.9814
_exptl_absorpt_correction_T_min 0.9286
_exptl_absorpt_correction_type empirical
_exptl_absorpt_process_details 'SADABS Sheldrick 1997'
_exptl_crystal_colour colourless
_exptl_crystal_density_diffrn 1.529
_exptl_crystal_density_method 'not measured'
_exptl_crystal_description plate
_exptl_crystal_F_000 560
_exptl_crystal_size_max 0.20
_exptl_crystal_size_mid 0.10
_exptl_crystal_size_min 0.05
_refine_diff_density_max 0.659
_refine_diff_density_min -0.737
_refine_diff_density_rms 0.127
_refine_ls_extinction_method none
_refine_ls_goodness_of_fit_ref 1.045
_refine_ls_hydrogen_treatment constr
_refine_ls_matrix_type full
_refine_ls_number_parameters 304
_refine_ls_number_reflns 3506
_refine_ls_number_restraints 0
_refine_ls_restrained_S_all 1.045
_refine_ls_R_factor_all 0.1440
_refine_ls_R_factor_gt 0.0814
_refine_ls_shift/su_max 0.000
_refine_ls_shift/su_mean 0.000
_refine_ls_structure_factor_coef Fsqd
_refine_ls_weighting_details 'calc w=1/[\s^2^(Fo^2^)+(0.1000P)^2^+0.0577P] where P=(Fo^2^+2Fc^2^)/3'
_refine_ls_weighting_scheme calc
_refine_ls_wR_factor_gt 0.1980
_refine_ls_wR_factor_ref 0.2276
_reflns_number_gt 1905
_reflns_number_total 3506
_reflns_threshold_expression >2sigma(I)
_cod_data_source_file cg801073k_si_002.cif
_cod_data_source_block cyclic_trimer_1(type_I)
_cod_depositor_comments
;
The following automatic conversions were performed:

'_symmetry_cell_setting' value 'Triclinic' changed to 'triclinic'
according to
/usr/data/users/saulius/automatic-downloads/retrospective/ACS/lib/dictionaries/cif_core.dic
dictionary named 'cif_core.dic' version 2.4.2 from 2011-04-26.

Automatic conversion script
Id: cif_fix_values 2281 2013-09-26 08:29:07Z andrius 
;
_cod_original_sg_symbol_H-M P-1
_cod_database_code 4511054

loop_
_symmetry_equiv_pos_as_xyz
'x, y, z'
'-x, -y, -z'

loop_
_atom_site_label
_atom_site_type_symbol
_atom_site_fract_x
_atom_site_fract_y
_atom_site_fract_z
_atom_site_U_iso_or_equiv
_atom_site_adp_type
_atom_site_occupancy
_atom_site_symmetry_multiplicity
_atom_site_calc_flag
_atom_site_refinement_flags
C3 C 0.2680(4) 0.1273(5) -0.0458(4) 0.0239(19) Uani 1 1 d G
C2 C 0.3405(5) 0.1506(5) 0.0673(4) 0.028(2) Uani 1 1 d G
H2A H 0.2748 0.1599 0.1232 0.034 Uiso 1 1 calc R
C1 C 0.5089(6) 0.1605(5) 0.0987(3) 0.028(2) Uani 1 1 d G
C6 C 0.6049(4) 0.1469(5) 0.0169(4) 0.031(2) Uani 1 1 d G
H6 H 0.7201 0.1536 0.0383 0.038 Uiso 1 1 calc R
C5 C 0.5325(6) 0.1235(5) -0.0962(4) 0.029(2) Uani 1 1 d G
H5 H 0.5982 0.1142 -0.1521 0.034 Uiso 1 1 calc R
C4 C 0.3641(6) 0.1137(5) -0.1276(3) 0.032(2) Uani 1 1 d G
H4 H 0.3146 0.0977 -0.2049 0.039 Uiso 1 1 calc R
S1 S 0.0553(2) 0.11474(19) -0.08448(18) 0.0265(6) Uani 1 1 d .
S3 S 0.5414(3) 0.24110(19) 0.33061(18) 0.0277(6) Uani 1 1 d .
S2 S 0.1900(3) 0.57136(19) 0.27272(18) 0.0302(6) Uani 1 1 d .
N3 N 0.5912(8) 0.1781(6) 0.2104(5) 0.0259(16) Uani 1 1 d .
H3 H 0.6797 0.1517 0.2152 0.031 Uiso 1 1 calc R
N2 N 0.3816(8) 0.6292(6) 0.3472(6) 0.0332(18) Uani 1 1 d .
H2 H 0.4147 0.7074 0.3838 0.040 Uiso 1 1 calc R
N1 N 0.0461(8) 0.2253(6) -0.1251(6) 0.0289(17) Uani 1 1 d .
H1 H -0.0124 0.2096 -0.1939 0.035 Uiso 1 1 calc R
O1 O -0.0096(6) 0.1314(5) 0.0179(4) 0.0296(14) Uani 1 1 d .
O2 O -0.0217(6) 0.0081(5) -0.1848(4) 0.0290(14) Uani 1 1 d .
O5 O 0.3619(6) 0.1957(5) 0.3167(5) 0.0301(14) Uani 1 1 d .
O3 O 0.1104(7) 0.4724(5) 0.3017(5) 0.0315(14) Uani 1 1 d .
O4 O 0.1206(7) 0.6697(5) 0.2895(5) 0.0416(16) Uani 1 1 d .
O6 O 0.6519(7) 0.2223(5) 0.4154(5) 0.0338(15) Uani 1 1 d .
C7 C 0.1291(10) 0.3464(7) -0.0534(7) 0.027(2) Uani 1 1 d .
C9 C 0.2024(10) 0.5118(7) 0.1266(7) 0.028(2) Uani 1 1 d .
C12 C 0.2269(11) 0.4183(8) -0.0979(7) 0.033(2) Uani 1 1 d .
H12 H 0.2378 0.3865 -0.1749 0.039 Uiso 1 1 calc R
C10 C 0.2996(11) 0.5834(8) 0.0839(8) 0.037(2) Uani 1 1 d .
H10 H 0.3601 0.6638 0.1311 0.045 Uiso 1 1 calc R
C8 C 0.1162(10) 0.3939(7) 0.0606(7) 0.028(2) Uani 1 1 d .
H8 H 0.0492 0.3458 0.0921 0.033 Uiso 1 1 calc R
C11 C 0.3078(12) 0.5360(8) -0.0298(8) 0.043(2) Uani 1 1 d .
H11 H 0.3708 0.5859 -0.0616 0.052 Uiso 1 1 calc R
C14 C 0.4621(10) 0.4459(7) 0.3388(7) 0.028(2) Uani 1 1 d .
H14 H 0.3494 0.3977 0.3121 0.033 Uiso 1 1 calc R
C18 C 0.6670(11) 0.6365(8) 0.3992(7) 0.037(2) Uani 1 1 d .
H18 H 0.6942 0.7199 0.4139 0.044 Uiso 1 1 calc R
C13 C 0.5006(9) 0.5666(7) 0.3592(7) 0.0263(19) Uani 1 1 d .
C15 C 0.5889(10) 0.3955(7) 0.3573(7) 0.028(2) Uani 1 1 d .
C16 C 0.7580(10) 0.4652(7) 0.3999(7) 0.034(2) Uani 1 1 d .
H16 H 0.8440 0.4306 0.4156 0.041 Uiso 1 1 calc R
C17 C 0.7924(11) 0.5841(8) 0.4173(8) 0.043(2) Uani 1 1 d .
H17 H 0.9051 0.6322 0.4425 0.051 Uiso 1 1 calc R
O7 O 0.9549(7) 0.2232(5) 0.2616(5) 0.0371(15) Uani 1 1 d .
O8 O 0.0604(7) 0.1230(5) 0.6374(5) 0.0369(15) Uani 1 1 d .
O9 O 0.5190(8) 0.8714(5) 0.3790(5) 0.0408(16) Uani 1 1 d .
O10 O 0.7189(7) 0.9981(5) 0.6067(5) 0.0424(16) Uani 1 1 d .
O11 O 0.9105(8) 0.1142(5) 0.4253(5) 0.0425(16) Uani 1 1 d .

loop_
_atom_site_aniso_label
_atom_site_aniso_U_11
_atom_site_aniso_U_22
_atom_site_aniso_U_33
_atom_site_aniso_U_23
_atom_site_aniso_U_13
_atom_site_aniso_U_12
C3 0.004(4) 0.029(4) 0.041(5) 0.015(4) 0.006(4) 0.006(3)
C2 0.017(5) 0.035(5) 0.038(5) 0.016(4) 0.010(4) 0.011(4)
C1 0.013(4) 0.032(5) 0.040(5) 0.016(4) 0.002(4) 0.005(4)
C6 0.012(4) 0.042(5) 0.045(6) 0.018(5) 0.018(4) 0.007(4)
C5 0.024(5) 0.029(5) 0.037(6) 0.014(4) 0.016(4) 0.008(4)
C4 0.026(5) 0.033(5) 0.036(5) 0.011(4) 0.006(4) 0.009(4)
S1 0.0143(11) 0.0374(13) 0.0296(13) 0.0141(10) 0.0059(9) 0.0076(9)
S3 0.0188(12) 0.0384(13) 0.0280(12) 0.0132(10) 0.0068(9) 0.0104(10)
S2 0.0212(12) 0.0373(13) 0.0322(13) 0.0108(10) 0.0069(10) 0.0111(10)
N3 0.019(4) 0.040(4) 0.019(4) 0.006(3) 0.006(3) 0.016(3)
N2 0.014(4) 0.034(4) 0.037(4) 0.002(3) -0.003(3) 0.001(3)
N1 0.017(4) 0.035(4) 0.029(4) 0.008(3) -0.003(3) 0.007(3)
O1 0.017(3) 0.050(4) 0.032(3) 0.023(3) 0.015(3) 0.012(3)
O2 0.019(3) 0.031(3) 0.032(3) 0.010(3) 0.003(2) 0.000(3)
O5 0.009(3) 0.048(4) 0.040(4) 0.022(3) 0.015(3) 0.006(3)
O3 0.024(3) 0.042(3) 0.034(3) 0.017(3) 0.016(3) 0.011(3)
O4 0.034(4) 0.053(4) 0.041(4) 0.012(3) 0.011(3) 0.027(3)
O6 0.025(3) 0.049(4) 0.031(3) 0.018(3) 0.003(3) 0.014(3)
C7 0.014(4) 0.044(5) 0.028(5) 0.015(4) 0.006(4) 0.014(4)
C9 0.025(5) 0.035(5) 0.025(5) 0.009(4) 0.012(4) 0.011(4)
C12 0.028(5) 0.049(6) 0.029(5) 0.018(5) 0.013(4) 0.015(5)
C10 0.035(6) 0.034(5) 0.040(6) 0.015(5) 0.009(5) 0.003(4)
C8 0.016(5) 0.038(5) 0.033(5) 0.016(4) 0.005(4) 0.010(4)
C11 0.038(6) 0.048(6) 0.047(6) 0.024(5) 0.018(5) 0.005(5)
C14 0.015(5) 0.030(5) 0.034(5) 0.006(4) 0.006(4) 0.007(4)
C18 0.023(5) 0.040(5) 0.049(6) 0.017(5) 0.016(4) 0.007(4)
C13 0.008(4) 0.033(5) 0.037(5) 0.011(4) 0.008(4) 0.004(4)
C15 0.017(5) 0.035(5) 0.034(5) 0.011(4) 0.014(4) 0.013(4)
C16 0.010(5) 0.037(5) 0.048(6) 0.008(4) 0.002(4) 0.009(4)
C17 0.018(5) 0.039(6) 0.064(7) 0.009(5) 0.018(5) 0.004(4)
O7 0.023(3) 0.053(4) 0.039(4) 0.018(3) 0.011(3) 0.013(3)
O8 0.033(4) 0.048(4) 0.030(4) 0.012(3) 0.008(3) 0.013(3)
O9 0.039(4) 0.044(4) 0.042(4) 0.019(3) 0.015(3) 0.011(3)
O10 0.023(3) 0.054(4) 0.049(4) 0.023(3) 0.001(3) 0.007(3)
O11 0.037(4) 0.055(4) 0.045(4) 0.024(3) 0.010(3) 0.022(3)

loop_
_atom_type_symbol
_atom_type_description
_atom_type_scat_dispersion_real
_atom_type_scat_dispersion_imag
_atom_type_scat_source
C C 0.0033 0.0016 'International Tables Vol C Tables 4.2.6.8 and 6.1.1.4'
H H 0.0000 0.0000 'International Tables Vol C Tables 4.2.6.8 and 6.1.1.4'
N N 0.0061 0.0033 'International Tables Vol C Tables 4.2.6.8 and 6.1.1.4'
O O 0.0106 0.0060 'International Tables Vol C Tables 4.2.6.8 and 6.1.1.4'
S S 0.1246 0.1234 'International Tables Vol C Tables 4.2.6.8 and 6.1.1.4'

loop_
_geom_angle_atom_site_label_1
_geom_angle_atom_site_label_2
_geom_angle_atom_site_label_3
_geom_angle
C2 C3 C4 120.0
C2 C3 S1 119.6(3)
C4 C3 S1 120.4(3)
C3 C2 C1 120.0
C3 C2 H2A 120.0
C1 C2 H2A 120.0
C2 C1 C6 120.0
C2 C1 N3 123.9(4)
C6 C1 N3 116.0(4)
C5 C6 C1 120.0
C5 C6 H6 120.0
C1 C6 H6 120.0
C4 C5 C6 120.0
C4 C5 H5 120.0
C6 C5 H5 120.0
C5 C4 C3 120.0
C5 C4 H4 120.0
C3 C4 H4 120.0
O2 S1 O1 119.5(3)
O2 S1 N1 105.4(3)
O1 S1 N1 108.8(3)
O2 S1 C3 109.1(3)
O1 S1 C3 107.2(3)
N1 S1 C3 106.0(3)
O6 S3 O5 118.6(3)
O6 S3 N3 104.9(3)
O5 S3 N3 108.9(3)
O6 S3 C15 109.1(4)
O5 S3 C15 108.0(3)
N3 S3 C15 106.6(4)
O4 S2 O3 119.2(4)
O4 S2 N2 105.6(4)
O3 S2 N2 109.0(4)
O4 S2 C9 108.8(4)
O3 S2 C9 107.5(4)
N2 S2 C9 106.1(4)
C1 N3 S3 127.6(5)
C1 N3 H3 116.2
S3 N3 H3 116.2
C13 N2 S2 126.7(6)
C13 N2 H2 116.6
S2 N2 H2 116.6
C7 N1 S1 122.3(5)
C7 N1 H1 118.9
S1 N1 H1 118.9
C12 C7 C8 119.6(8)
C12 C7 N1 118.7(7)
C8 C7 N1 121.7(7)
C10 C9 C8 122.0(8)
C10 C9 S2 119.0(7)
C8 C9 S2 119.0(7)
C11 C12 C7 119.5(8)
C11 C12 H12 120.2
C7 C12 H12 120.2
C9 C10 C11 118.3(8)
C9 C10 H10 120.8
C11 C10 H10 120.8
C9 C8 C7 119.0(8)
C9 C8 H8 120.5
C7 C8 H8 120.5
C12 C11 C10 121.5(9)
C12 C11 H11 119.2
C10 C11 H11 119.2
C13 C14 C15 119.4(7)
C13 C14 H14 120.3
C15 C14 H14 120.3
C17 C18 C13 120.0(8)
C17 C18 H18 120.0
C13 C18 H18 120.0
C14 C13 C18 119.7(7)
C14 C13 N2 124.7(7)
C18 C13 N2 115.6(7)
C14 C15 C16 121.8(7)
C14 C15 S3 119.9(6)
C16 C15 S3 118.3(6)
C17 C16 C15 117.3(8)
C17 C16 H16 121.3
C15 C16 H16 121.3
C16 C17 C18 121.8(8)
C16 C17 H17 119.1
C18 C17 H17 119.1

loop_
_geom_bond_atom_site_label_1
_geom_bond_atom_site_label_2
_geom_bond_distance
C3 C2 1.3900
C3 C4 1.3900
C3 S1 1.753(4)
C2 C1 1.3900
C2 H2A 0.9500
C1 C6 1.3900
C1 N3 1.417(7)
C6 C5 1.3900
C6 H6 0.9500
C5 C4 1.3900
C5 H5 0.9500
C4 H4 0.9500
S1 O2 1.436(5)
S1 O1 1.448(5)
S1 N1 1.624(7)
S3 O6 1.440(5)
S3 O5 1.458(5)
S3 N3 1.624(6)
S3 C15 1.762(8)
S2 O4 1.427(6)
S2 O3 1.443(6)
S2 N2 1.627(7)
S2 C9 1.782(8)
N3 H3 0.8800
N2 C13 1.416(10)
N2 H2 0.8800
N1 C7 1.419(10)
N1 H1 0.8800
C7 C12 1.387(12)
C7 C8 1.399(10)
C9 C10 1.367(12)
C9 C8 1.380(11)
C12 C11 1.376(12)
C12 H12 0.9500
C10 C11 1.384(12)
C10 H10 0.9500
C8 H8 0.9500
C11 H11 0.9500
C14 C13 1.378(10)
C14 C15 1.381(10)
C14 H14 0.9500
C18 C17 1.387(12)
C18 C13 1.399(11)
C18 H18 0.9500
C15 C16 1.418(11)
C16 C17 1.366(11)
C16 H16 0.9500
C17 H17 0.9500
